data_7126131
loop_
_publ_author_name
'Abdelraheem, Eman M. M.'
'Goodwin, Imogen'
'Shaabani, Shabnam'
'de Haan, Michel P.'
'Kurpiewska, Katarzyna'
'Kalinowska-T\/lu\'scik, Justyna'
'D\"omling, Alexander'

_publ_section_title
;
 'Atypical Ugi' tetrazoles.
;
_journal_issue 12
_journal_name_full 'Chemical communications (Cambridge, England)'
_journal_page_first 1799
_journal_page_last 1802
_journal_paper_doi 10.1039/c9cc09194g
_journal_volume 56
_journal_year 2020
_chemical_formula_moiety 'C22 H27 Cl N6 O'
_chemical_formula_sum 'C44 H54 Cl2 N12 O2'
_chemical_formula_weight 853.89
_space_group_IT_number 2
_space_group_name_Hall '-P 1'
_space_group_name_H-M_alt 'P -1'
_symmetry_cell_setting triclinic
_symmetry_Int_Tables_number 2
_symmetry_space_group_name_Hall '-P 1'
_symmetry_space_group_name_H-M 'P -1'
_atom_sites_solution_hydrogens mixed
_audit_creation_date 2018-02-22T22:14:29-00:00
_audit_creation_method 'WinGX routine CIF_UPDATE'
_audit_update_record
;
2018-05-22 deposited with the CCDC.	2020-01-07 downloaded from the CCDC.
;
_cell_angle_alpha 89.704(4)
_cell_angle_beta 78.054(4)
_cell_angle_gamma 67.659(5)
_cell_formula_units_Z 2
_cell_length_a 10.7643(6)
_cell_length_b 14.0058(6)
_cell_length_c 15.9242(8)
_cell_measurement_reflns_used 6522
_cell_measurement_temperature 130(2)
_cell_measurement_theta_max 71.3
_cell_measurement_theta_min 3.392
_cell_volume 2165.3(2)
_computing_cell_refinement 'CrysAlisPro 1.171.38.41r (Rigaku OD, 2015)'
_computing_data_collection 'CrysAlisPro 1.171.38.41r (Rigaku OD, 2015)'
_computing_data_reduction 'CrysAlisPro 1.171.38.41r (Rigaku OD, 2015)'
_computing_structure_refinement 'SHELXL-2014/6 (Sheldrick, 2014)'
_diffrn_ambient_environment N~2~
_diffrn_ambient_temperature 130(2)
_diffrn_detector 'CCD plate'
_diffrn_detector_area_resol_mean 10.3756
_diffrn_detector_type Atlas
_diffrn_measured_fraction_theta_full 0.964
_diffrn_measured_fraction_theta_max 0.946
_diffrn_measurement_device 'four-circle diffractometer'
_diffrn_measurement_device_type 'SuperNova, Dual, Cu at zero, Atlas'
_diffrn_measurement_method '\w scans'
_diffrn_orient_matrix_type 'CrysAlisPro convention (1999,Acta A55,543-557)'
_diffrn_orient_matrix_UB_11 0.0363276
_diffrn_orient_matrix_UB_12 0.0219001
_diffrn_orient_matrix_UB_13 -0.0949181
_diffrn_orient_matrix_UB_21 0.1080437
_diffrn_orient_matrix_UB_22 -0.1117259
_diffrn_orient_matrix_UB_23 -0.0208225
_diffrn_orient_matrix_UB_31 -0.1103913
_diffrn_orient_matrix_UB_32 -0.035692
_diffrn_orient_matrix_UB_33 -0.0200037
_diffrn_radiation_monochromator mirror
_diffrn_radiation_probe x-ray
_diffrn_radiation_type CuK\a
_diffrn_radiation_wavelength 1.54184
_diffrn_reflns_av_R_equivalents 0.0358
_diffrn_reflns_av_unetI/netI 0.0407
_diffrn_reflns_Laue_measured_fraction_full 0.964
_diffrn_reflns_Laue_measured_fraction_max 0.946
_diffrn_reflns_limit_h_max 12
_diffrn_reflns_limit_h_min -13
_diffrn_reflns_limit_k_max 17
_diffrn_reflns_limit_k_min -16
_diffrn_reflns_limit_l_max 16
_diffrn_reflns_limit_l_min -19
_diffrn_reflns_number 13358
_diffrn_reflns_point_group_measured_fraction_full 0.964
_diffrn_reflns_point_group_measured_fraction_max 0.946
_diffrn_reflns_theta_full 67.684
_diffrn_reflns_theta_max 71.392
_diffrn_reflns_theta_min 3.423
_diffrn_source 'micro-focus sealed X-ray tube'
_diffrn_source_type 'SuperNova (Cu) X-ray Source'
_exptl_absorpt_coefficient_mu 1.769
_exptl_absorpt_correction_T_max 1
_exptl_absorpt_correction_T_min 0.4274
_exptl_absorpt_correction_type multi-scan
_exptl_absorpt_process_details
;
        CrysAlisPro 1.171.38.41r (Rigaku Oxford Diffraction, 2015)
        Empirical absorption correction using spherical harmonics,
 implemented in SCALE3 ABSPACK scaling algorithm.
;
_exptl_crystal_colour grey
_exptl_crystal_density_diffrn 1.31
_exptl_crystal_description prism
_exptl_crystal_F_000 904
_exptl_crystal_size_max 0.6
_exptl_crystal_size_mid 0.4
_exptl_crystal_size_min 0.1
_refine_diff_density_max 0.443
_refine_diff_density_min -0.474
_refine_diff_density_rms 0.057
_refine_ls_extinction_method none
_refine_ls_goodness_of_fit_ref 1.02
_refine_ls_hydrogen_treatment mixed
_refine_ls_matrix_type full
_refine_ls_number_parameters 620
_refine_ls_number_reflns 7978
_refine_ls_number_restraints 10
_refine_ls_restrained_S_all 1.022
_refine_ls_R_factor_all 0.0599
_refine_ls_R_factor_gt 0.0511
_refine_ls_shift/su_max 0
_refine_ls_shift/su_mean 0
_refine_ls_structure_factor_coef Fsqd
_refine_ls_weighting_details 'w=1/[\s^2^(Fo^2^)+(0.0874P)^2^+0.7419P] where P=(Fo^2^+2Fc^2^)/3'
_refine_ls_weighting_scheme calc
_refine_ls_wR_factor_gt 0.138
_refine_ls_wR_factor_ref 0.1493
_reflns_Friedel_coverage 0
_reflns_number_gt 6808
_reflns_number_total 7978
_reflns_threshold_expression 'I > 2\s(I)'
_cod_data_source_file c9cc09194g2.cif
_cod_data_source_block new
_cod_database_code 7126131
_shelx_estimated_absorpt_t_min 0.417
_shelx_estimated_absorpt_t_max 0.843

loop_
_symmetry_equiv_pos_as_xyz
'x, y, z'
'-x, -y, -z'

loop_
_atom_site_label
_atom_site_type_symbol
_atom_site_fract_x
_atom_site_fract_y
_atom_site_fract_z
_atom_site_U_iso_or_equiv
_atom_site_adp_type
_atom_site_occupancy
_atom_site_site_symmetry_order
_atom_site_calc_flag
_atom_site_refinement_flags_posn
_atom_site_refinement_flags_adp
_atom_site_refinement_flags_occupancy
_atom_site_disorder_assembly
_atom_site_disorder_group
Cl43 Cl 0.71630(7) 0.27966(6) 0.71087(4) 0.04818(18) Uani 1 1 d . . . . .
Cl13 Cl 0.64187(6) 0.84896(5) 0.26334(4) 0.04254(16) Uani 1 1 d . . . . .
O9 O 0.87042(15) 0.56527(11) 0.42934(10) 0.0301(3) Uani 1 1 d . . . . .
O39 O 0.88041(15) 0.04984(12) 0.91234(10) 0.0320(3) Uani 1 1 d . . . . .
N3 N 0.49053(17) 0.55583(13) 0.64737(12) 0.0282(4) Uani 1 1 d . . . . .
N32 N 0.57446(17) 0.01265(13) 1.09095(12) 0.0270(4) Uani 1 1 d . . . . .
N31 N 0.69056(16) 0.02855(12) 1.09163(11) 0.0228(3) Uani 1 1 d . . . . .
N40 N 0.74054(17) 0.00020(13) 0.85145(12) 0.0270(4) Uani 1 1 d . . . . .
N4 N 0.54188(18) 0.61401(14) 0.68707(12) 0.0301(4) Uani 1 1 d . . . . .
N2 N 0.58832(16) 0.48358(13) 0.59418(11) 0.0251(3) Uani 1 1 d . . . . .
N10 N 0.71804(17) 0.53819(13) 0.36392(12) 0.0260(4) Uani 1 1 d . . . . .
N33 N 0.47304(17) 0.09740(14) 1.12454(12) 0.0284(4) Uani 1 1 d . . . . .
N52 N 0.69403(18) 0.28720(14) 1.12916(12) 0.0294(4) Uani 1 1 d . . . . .
N34 N 0.51892(17) 0.16924(13) 1.14756(12) 0.0274(4) Uani 1 1 d . . . . .
N1 N 0.70621(16) 0.49448(12) 0.59895(11) 0.0227(3) Uani 1 1 d . . . . .
C5 C 0.6768(2) 0.57441(15) 0.65543(13) 0.0253(4) Uani 1 1 d D . . . .
C12 C 0.57452(19) 0.72633(15) 0.38196(13) 0.0239(4) Uani 1 1 d . . . . .
C35 C 0.65502(19) 0.12483(15) 1.12699(12) 0.0228(4) Uani 1 1 d . . . . .
C48 C 0.74876(19) 0.17724(15) 1.14393(13) 0.0238(4) Uani 1 1 d . . . . .
H48 H 0.8408 0.1427 1.1039 0.029 Uiso 1 1 calc R U . . .
C11 C 0.6860(2) 0.63501(16) 0.32482(14) 0.0285(4) Uani 1 1 d . . . . .
H11A H 0.6562 0.6282 0.2711 0.034 Uiso 1 1 calc R U . . .
H11B H 0.7707 0.6494 0.3089 0.034 Uiso 1 1 calc R U . . .
C57 C 1.0671(2) 0.33893(16) 0.90076(15) 0.0329(5) Uani 1 1 d . . . . .
H57 H 1.1475 0.3471 0.8698 0.039 Uiso 1 1 calc R U . . .
C55 C 0.8788(2) 0.28507(15) 0.90432(15) 0.0297(4) Uani 1 1 d . . . . .
H55 H 0.8317 0.2555 0.8752 0.036 Uiso 1 1 calc R U . . .
C36 C 0.8245(2) -0.05579(15) 1.05825(14) 0.0266(4) Uani 1 1 d . . . . .
H36A H 0.8372 -0.1133 1.0963 0.032 Uiso 1 1 calc R U . . .
H36B H 0.8991 -0.0307 1.0577 0.032 Uiso 1 1 calc R U . . .
C17 C 0.4946(2) 0.71388(15) 0.45877(14) 0.0266(4) Uani 1 1 d . . . . .
H17 H 0.51 0.6461 0.4761 0.032 Uiso 1 1 calc R U . . .
C37 C 0.83265(19) -0.09479(14) 0.96732(14) 0.0260(4) Uani 1 1 d . . . . .
H37A H 0.9215 -0.1539 0.9463 0.031 Uiso 1 1 calc R U . . .
H37B H 0.7573 -0.119 0.9677 0.031 Uiso 1 1 calc R U . . .
C8 C 0.80906(18) 0.51084(14) 0.41513(13) 0.0233(4) Uani 1 1 d . . . . .
C42 C 0.6085(2) 0.18682(16) 0.83956(13) 0.0262(4) Uani 1 1 d . . . . .
C54 C 0.8289(2) 0.31621(14) 0.99167(14) 0.0258(4) Uani 1 1 d . . . . .
C47 C 0.5126(2) 0.19208(16) 0.91505(14) 0.0273(4) Uani 1 1 d . . . . .
H47 H 0.5154 0.1301 0.9406 0.033 Uiso 1 1 calc R U . . .
C59 C 0.9003(2) 0.35871(15) 1.03352(14) 0.0279(4) Uani 1 1 d . . . . .
H59 H 0.8676 0.3806 1.0932 0.033 Uiso 1 1 calc R U . . .
C41 C 0.7156(2) 0.08422(17) 0.79562(14) 0.0318(4) Uani 1 1 d . . . . .
H41A H 0.685 0.0654 0.7459 0.038 Uiso 1 1 calc R U . . .
H41B H 0.8032 0.0928 0.773 0.038 Uiso 1 1 calc R U . . .
C56 C 0.9964(2) 0.29665(16) 0.85905(15) 0.0340(5) Uani 1 1 d . . . . .
H56 H 1.0287 0.2756 0.7993 0.041 Uiso 1 1 calc R U . . .
C6 C 0.83871(19) 0.42012(15) 0.54857(14) 0.0272(4) Uani 1 1 d . . . . .
H6A H 0.8606 0.3519 0.5727 0.033 Uiso 1 1 calc R U . . .
H6B H 0.9128 0.4443 0.5524 0.033 Uiso 1 1 calc R U . . .
C58 C 1.0193(2) 0.36917(16) 0.98813(16) 0.0312(4) Uani 1 1 d . . . . .
H58 H 1.068 0.3972 1.0172 0.037 Uiso 1 1 calc R U . . .
C43 C 0.5998(2) 0.28033(18) 0.80491(15) 0.0316(5) Uani 1 1 d . . . . .
C38 C 0.82053(18) -0.00853(14) 0.90810(13) 0.0239(4) Uani 1 1 d . . . . .
C7 C 0.8326(2) 0.40904(14) 0.45484(14) 0.0267(4) Uani 1 1 d . . . . .
H7A H 0.9201 0.3554 0.4227 0.032 Uiso 1 1 calc R U . . .
H7B H 0.7569 0.3867 0.451 0.032 Uiso 1 1 calc R U . . .
C53 C 0.6956(2) 0.30875(17) 1.03923(15) 0.0313(4) Uani 1 1 d . . . . .
H53A H 0.618 0.3748 1.0369 0.038 Uiso 1 1 calc R U . . .
H53B H 0.6813 0.2532 1.0094 0.038 Uiso 1 1 calc R U . . .
C46 C 0.4130(2) 0.28640(17) 0.95342(15) 0.0316(4) Uani 1 1 d . . . . .
H46 H 0.3482 0.2881 1.0045 0.038 Uiso 1 1 calc R U . . .
C49 C 0.7677(2) 0.16533(17) 1.23753(13) 0.0294(4) Uani 1 1 d . . . . .
H49 H 0.6756 0.2031 1.2767 0.035 Uiso 1 1 calc R U . . .
C13 C 0.5467(2) 0.82756(17) 0.35927(14) 0.0297(4) Uani 1 1 d . . . . .
C45 C 0.4073(2) 0.37811(17) 0.91798(17) 0.0373(5) Uani 1 1 d . . . . .
H45 H 0.3394 0.4424 0.9448 0.045 Uiso 1 1 calc R U . . .
C14 C 0.4466(2) 0.91263(18) 0.41048(18) 0.0412(5) Uani 1 1 d . . . . .
H14 H 0.4314 0.9806 0.3936 0.049 Uiso 1 1 calc R U . . .
C51 C 0.8181(3) 0.05306(19) 1.25913(15) 0.0382(5) Uani 1 1 d . . . . .
H51A H 0.9056 0.0129 1.2191 0.057 Uiso 1 1 calc R U . . .
H51B H 0.7496 0.0245 1.254 0.057 Uiso 1 1 calc R U . . .
H51C H 0.8318 0.0493 1.3182 0.057 Uiso 1 1 calc R U . . .
C44 C 0.5013(3) 0.37532(18) 0.84311(17) 0.0388(5) Uani 1 1 d . . . . .
H44 H 0.4984 0.4376 0.8181 0.047 Uiso 1 1 calc R U . . .
C16 C 0.3934(2) 0.79824(18) 0.51049(15) 0.0347(5) Uani 1 1 d . . . . .
H16 H 0.3404 0.7879 0.5627 0.042 Uiso 1 1 calc R U . . .
C50 C 0.8637(2) 0.2158(2) 1.25462(16) 0.0394(5) Uani 1 1 d . . . . .
H50A H 0.8655 0.2153 1.3159 0.059 Uiso 1 1 calc R U . . .
H50B H 0.8306 0.2874 1.2387 0.059 Uiso 1 1 calc R U . . .
H50C H 0.9568 0.1771 1.2202 0.059 Uiso 1 1 calc R U . . .
C15 C 0.3692(2) 0.89804(18) 0.48596(18) 0.0425(6) Uani 1 1 d . . . . .
H15 H 0.2996 0.9559 0.5212 0.051 Uiso 1 1 calc R U . . .
C18 C 0.7791(2) 0.61390(17) 0.68032(14) 0.0293(4) Uani 1 1 d D . . . .
C19 C 0.8437(2) 0.55229(15) 0.75149(13) 0.0265(4) Uani 1 1 d D . . . .
H19 H 0.8994 0.4794 0.7266 0.032 Uiso 1 1 calc R U . . .
C21 C 0.7372(2) 0.54882(19) 0.82968(15) 0.0358(5) Uani 1 1 d . . . . .
H21A H 0.6727 0.6195 0.8509 0.054 Uiso 1 1 calc R U . . .
H21B H 0.7837 0.5154 0.8751 0.054 Uiso 1 1 calc R U . . .
H21C H 0.6866 0.5093 0.8134 0.054 Uiso 1 1 calc R U . . .
C20 C 0.9421(2) 0.5947(2) 0.77855(15) 0.0384(5) Uani 1 1 d . . . . .
H20A H 0.9975 0.5457 0.8136 0.058 Uiso 1 1 calc R U . . .
H20B H 0.8889 0.6614 0.8123 0.058 Uiso 1 1 calc R U . . .
H20C H 1.0029 0.6042 0.7272 0.058 Uiso 1 1 calc R U . . .
N22A N 0.7206(2) 0.72299(15) 0.70380(14) 0.0263(5) Uani 0.846(4) 1 d D . P A 1
C23A C 0.6726(3) 0.7879(2) 0.6359(2) 0.0340(6) Uani 0.846(4) 1 d . . P A 1
H23A H 0.5959 0.8531 0.6625 0.041 Uiso 0.846(4) 1 calc R U P A 1
H23B H 0.6365 0.7517 0.6 0.041 Uiso 0.846(4) 1 calc R U P A 1
C24A C 0.7855(3) 0.8138(2) 0.5786(3) 0.0252(7) Uani 0.846(4) 1 d . . P A 1
C25A C 0.8070(4) 0.8038(2) 0.4891(4) 0.0329(8) Uani 0.846(4) 1 d . . P A 1
H25 H 0.7528 0.7775 0.4637 0.039 Uiso 0.846(4) 1 calc R U P A 1
C26A C 0.9062(5) 0.8314(3) 0.4363(3) 0.0400(10) Uani 0.846(4) 1 d . . P A 1
H26 H 0.9193 0.824 0.3754 0.048 Uiso 0.846(4) 1 calc R U P A 1
C27A C 0.9854(3) 0.8696(2) 0.4726(3) 0.0391(7) Uani 0.846(4) 1 d . . P A 1
H27 H 1.0529 0.8891 0.4369 0.047 Uiso 0.846(4) 1 calc R U P A 1
C28A C 0.9660(3) 0.8795(2) 0.5614(2) 0.0357(7) Uani 0.846(4) 1 d . . P A 1
H28 H 1.0208 0.9055 0.5865 0.043 Uiso 0.846(4) 1 calc R U P A 1
C29A C 0.8669(3) 0.8516(2) 0.6140(2) 0.0289(6) Uani 0.846(4) 1 d . . P A 1
H29 H 0.8549 0.8585 0.6748 0.035 Uiso 0.846(4) 1 calc R U P A 1
N22B N 0.8192(12) 0.6704(9) 0.6241(8) 0.030(3) Uani 0.154(4) 1 d D . P A 2
C23B C 0.7293(17) 0.7704(12) 0.5945(13) 0.0340(6) Uani 0.154(4) 1 d D . P A 2
H23C H 0.6655 0.758 0.5634 0.041 Uiso 0.154(4) 1 calc R U P A 2
H23D H 0.6742 0.821 0.6446 0.041 Uiso 0.154(4) 1 calc R U P A 2
C26B C 0.939(2) 0.8412(14) 0.3995(14) 0.031(4) Uani 0.154(4) 1 d . . P A 2
H26B H 0.9507 0.8376 0.3386 0.037 Uiso 0.154(4) 1 calc R U P A 2
C27B C 1.0146(19) 0.8814(14) 0.4378(14) 0.0391(7) Uani 0.154(4) 1 d . . P A 2
H27B H 1.0821 0.9032 0.405 0.047 Uiso 0.154(4) 1 calc R U P A 2
C24B C 0.8198(18) 0.8095(12) 0.5380(17) 0.021(3) Uani 0.154(4) 1 d . . P A 2
C25B C 0.847(2) 0.8065(15) 0.4489(17) 0.030(4) Uani 0.154(4) 1 d . . P A 2
H25B H 0.7977 0.7784 0.42 0.036 Uiso 0.154(4) 1 calc R U P A 2
C29B C 0.9029(19) 0.8519(13) 0.5777(13) 0.0289(6) Uani 0.154(4) 1 d . . P A 2
H29B H 0.8971 0.8533 0.638 0.035 Uiso 0.154(4) 1 calc R U P A 2
C28B C 0.986(2) 0.8880(17) 0.5258(18) 0.0357(7) Uani 0.154(4) 1 d . . P A 2
H28B H 1.0306 0.9219 0.5529 0.043 Uiso 0.154(4) 1 calc R U P A 2
H22A H 0.644(3) 0.736(2) 0.746(2) 0.030(7) Uiso 0.846(4) 1 d . . P A 1
H18A H 0.853(2) 0.598(2) 0.6253(12) 0.028(7) Uiso 0.846(4) 1 d D . P A 1
H22B H 0.884(8) 0.638(4) 0.576(3) 0.034 Uiso 0.154(4) 1 d D U P A 2
H18B H 0.705(4) 0.666(3) 0.729(2) 0.034 Uiso 0.154(4) 1 d D U P A 2
H10 H 0.677(2) 0.5014(19) 0.3568(15) 0.023(6) Uiso 1 1 d . . . . .
H40 H 0.697(3) -0.040(2) 0.8534(17) 0.033(7) Uiso 1 1 d . . . . .
H52 H 0.599(3) 0.324(3) 1.163(2) 0.055(9) Uiso 1 1 d . . . . .

loop_
_atom_site_aniso_label
_atom_site_aniso_U_11
_atom_site_aniso_U_22
_atom_site_aniso_U_33
_atom_site_aniso_U_23
_atom_site_aniso_U_13
_atom_site_aniso_U_12
Cl43 0.0528(4) 0.0625(4) 0.0418(3) 0.0274(3) -0.0162(3) -0.0334(3)
Cl13 0.0431(3) 0.0426(3) 0.0452(3) 0.0196(3) -0.0098(2) -0.0204(2)
O9 0.0282(7) 0.0263(7) 0.0437(9) 0.0059(6) -0.0144(6) -0.0159(6)
O39 0.0298(7) 0.0298(7) 0.0450(9) 0.0071(6) -0.0134(7) -0.0183(6)
N3 0.0230(8) 0.0265(8) 0.0361(9) 0.0009(7) -0.0054(7) -0.0111(7)
N32 0.0228(8) 0.0269(8) 0.0360(9) 0.0040(7) -0.0079(7) -0.0141(7)
N31 0.0203(7) 0.0211(8) 0.0305(8) 0.0049(6) -0.0088(6) -0.0104(6)
N40 0.0228(8) 0.0257(8) 0.0350(9) 0.0011(7) -0.0081(7) -0.0113(7)
N4 0.0289(9) 0.0285(9) 0.0348(9) -0.0008(7) -0.0061(7) -0.0135(7)
N2 0.0199(7) 0.0242(8) 0.0344(9) 0.0027(7) -0.0074(7) -0.0114(6)
N10 0.0213(8) 0.0226(8) 0.0367(9) -0.0014(7) -0.0086(7) -0.0103(7)
N33 0.0215(8) 0.0286(8) 0.0378(9) 0.0017(7) -0.0059(7) -0.0129(7)
N52 0.0279(9) 0.0260(8) 0.0372(10) 0.0017(7) -0.0072(7) -0.0138(7)
N34 0.0220(8) 0.0267(8) 0.0344(9) -0.0014(7) -0.0048(7) -0.0112(7)
N1 0.0189(7) 0.0212(7) 0.0311(8) 0.0055(6) -0.0081(6) -0.0099(6)
C5 0.0260(9) 0.0237(9) 0.0304(10) 0.0064(8) -0.0097(8) -0.0125(8)
C12 0.0215(9) 0.0238(9) 0.0314(10) 0.0050(8) -0.0132(8) -0.0104(7)
C35 0.0215(9) 0.0222(9) 0.0254(9) 0.0027(7) -0.0060(7) -0.0090(7)
C48 0.0204(8) 0.0240(9) 0.0296(10) 0.0000(7) -0.0080(7) -0.0101(7)
C11 0.0261(9) 0.0281(10) 0.0315(10) 0.0027(8) -0.0094(8) -0.0093(8)
C57 0.0260(10) 0.0284(10) 0.0454(13) 0.0093(9) -0.0095(9) -0.0111(8)
C55 0.0307(10) 0.0237(9) 0.0396(11) 0.0047(8) -0.0178(9) -0.0110(8)
C36 0.0224(9) 0.0206(9) 0.0372(11) 0.0062(8) -0.0120(8) -0.0059(7)
C17 0.0255(9) 0.0233(9) 0.0332(10) 0.0042(8) -0.0094(8) -0.0105(8)
C37 0.0221(9) 0.0180(8) 0.0375(11) -0.0005(8) -0.0067(8) -0.0072(7)
C8 0.0165(8) 0.0199(9) 0.0323(10) -0.0021(7) -0.0027(7) -0.0070(7)
C42 0.0247(9) 0.0299(10) 0.0308(10) 0.0068(8) -0.0132(8) -0.0145(8)
C54 0.0260(9) 0.0180(8) 0.0374(11) 0.0087(8) -0.0141(8) -0.0092(7)
C47 0.0253(9) 0.0269(10) 0.0350(11) 0.0045(8) -0.0102(8) -0.0141(8)
C59 0.0284(10) 0.0216(9) 0.0368(11) 0.0047(8) -0.0119(8) -0.0108(8)
C41 0.0282(10) 0.0363(11) 0.0303(10) 0.0045(9) -0.0068(8) -0.0117(9)
C56 0.0333(11) 0.0276(10) 0.0378(12) 0.0032(9) -0.0097(9) -0.0074(9)
C6 0.0184(9) 0.0211(9) 0.0401(11) 0.0050(8) -0.0067(8) -0.0054(7)
C58 0.0268(10) 0.0235(9) 0.0488(13) 0.0053(9) -0.0147(9) -0.0127(8)
C43 0.0317(10) 0.0391(12) 0.0367(11) 0.0171(9) -0.0193(9) -0.0216(9)
C38 0.0163(8) 0.0208(8) 0.0329(10) -0.0017(7) -0.0031(7) -0.0065(7)
C7 0.0212(9) 0.0183(9) 0.0394(11) -0.0003(8) -0.0043(8) -0.0075(7)
C53 0.0289(10) 0.0302(10) 0.0430(12) 0.0085(9) -0.0146(9) -0.0172(8)
C46 0.0245(10) 0.0324(11) 0.0411(12) 0.0015(9) -0.0112(9) -0.0124(8)
C49 0.0255(9) 0.0383(11) 0.0278(10) 0.0010(8) -0.0075(8) -0.0155(9)
C13 0.0260(10) 0.0299(10) 0.0363(11) 0.0098(9) -0.0118(9) -0.0117(8)
C45 0.0335(11) 0.0252(10) 0.0563(14) 0.0025(10) -0.0217(11) -0.0088(9)
C14 0.0385(12) 0.0235(10) 0.0581(15) 0.0099(10) -0.0132(11) -0.0068(9)
C51 0.0424(12) 0.0418(13) 0.0338(12) 0.0071(10) -0.0145(10) -0.0171(10)
C44 0.0428(12) 0.0299(11) 0.0563(15) 0.0163(10) -0.0297(11) -0.0186(10)
C16 0.0288(10) 0.0326(11) 0.0376(12) 0.0021(9) -0.0030(9) -0.0083(9)
C50 0.0378(12) 0.0517(14) 0.0384(12) 0.0014(11) -0.0138(10) -0.0253(11)
C15 0.0371(12) 0.0269(11) 0.0514(14) -0.0008(10) -0.0056(11) -0.0012(9)
C18 0.0325(10) 0.0293(10) 0.0350(11) 0.0041(9) -0.0117(9) -0.0195(9)
C19 0.0247(9) 0.0255(9) 0.0306(10) -0.0010(8) -0.0075(8) -0.0103(8)
C21 0.0328(11) 0.0415(12) 0.0364(12) 0.0099(10) -0.0088(9) -0.0174(10)
C20 0.0397(12) 0.0510(14) 0.0358(12) 0.0055(10) -0.0136(10) -0.0271(11)
N22A 0.0209(10) 0.0192(9) 0.0381(12) 0.0007(8) -0.0037(9) -0.0084(7)
C23A 0.0226(14) 0.0281(12) 0.0563(19) 0.0128(13) -0.0137(13) -0.0130(11)
C24A 0.0239(16) 0.0155(11) 0.036(2) 0.0028(14) -0.0110(14) -0.0058(11)
C25A 0.039(2) 0.0219(13) 0.040(3) -0.0013(17) -0.016(2) -0.0103(13)
C26A 0.047(3) 0.0284(17) 0.034(2) 0.0039(17) -0.005(2) -0.0050(15)
C27A 0.0316(15) 0.0276(13) 0.052(2) 0.0099(14) -0.0016(14) -0.0087(11)
C28A 0.0340(15) 0.0302(13) 0.052(2) 0.0133(15) -0.0191(16) -0.0179(11)
C29A 0.0265(14) 0.0239(10) 0.0393(17) 0.0052(12) -0.0110(12) -0.0111(10)
N22B 0.032(6) 0.025(6) 0.033(6) -0.002(5) -0.001(5) -0.014(5)
C23B 0.0226(14) 0.0281(12) 0.0563(19) 0.0128(13) -0.0137(13) -0.0130(11)
C26B 0.044(11) 0.021(7) 0.030(10) 0.001(8) -0.020(9) -0.008(7)
C27B 0.0316(15) 0.0276(13) 0.052(2) 0.0099(14) -0.0016(14) -0.0087(11)
C24B 0.023(8) 0.018(6) 0.018(11) -0.007(7) 0.001(8) -0.007(5)
C25B 0.033(11) 0.028(8) 0.022(11) 0.005(8) -0.002(8) -0.006(7)
C29B 0.0265(14) 0.0239(10) 0.0393(17) 0.0052(12) -0.0110(12) -0.0111(10)
C28B 0.0340(15) 0.0302(13) 0.052(2) 0.0133(15) -0.0191(16) -0.0179(11)

loop_
_atom_type_symbol
_atom_type_description
_atom_type_scat_dispersion_real
_atom_type_scat_dispersion_imag
_atom_type_scat_source
C C 0.0181 0.0091 'International Tables Vol C Tables 4.2.6.8 and 6.1.1.4'
H H 0 0 'International Tables Vol C Tables 4.2.6.8 and 6.1.1.4'
N N 0.0311 0.018 'International Tables Vol C Tables 4.2.6.8 and 6.1.1.4'
O O 0.0492 0.0322 'International Tables Vol C Tables 4.2.6.8 and 6.1.1.4'
Cl Cl 0.3639 0.7018 'International Tables Vol C Tables 4.2.6.8 and 6.1.1.4'

loop_
_geom_angle_atom_site_label_1
_geom_angle_atom_site_label_2
_geom_angle_atom_site_label_3
_geom_angle
_geom_angle_site_symmetry_1
_geom_angle_site_symmetry_3
_geom_angle_publ_flag
N2 N3 N4 110.90(15) . . ?
N33 N32 N31 106.17(15) . . ?
C35 N31 N32 108.67(16) . . ?
C35 N31 C36 132.41(16) . . ?
N32 N31 C36 118.91(15) . . ?
C38 N40 C41 120.30(17) . . ?
C38 N40 H40 118.7(17) . . ?
C41 N40 H40 120.6(17) . . ?
C5 N4 N3 105.85(17) . . ?
N3 N2 N1 106.00(15) . . ?
C8 N10 C11 120.64(16) . . ?
C8 N10 H10 120.4(17) . . ?
C11 N10 H10 118.9(17) . . ?
N32 N33 N34 111.16(15) . . ?
C53 N52 C48 114.82(17) . . ?
C53 N52 H52 108.3(18) . . ?
C48 N52 H52 112.0(18) . . ?
C35 N34 N33 106.00(17) . . ?
C5 N1 N2 109.14(16) . . ?
C5 N1 C6 131.27(16) . . ?
N2 N1 C6 119.53(16) . . ?
N4 C5 N1 108.10(17) . . ?
N4 C5 C18 125.31(19) . . ?
N1 C5 C18 126.59(18) . . ?
C17 C12 C13 116.82(19) . . ?
C17 C12 C11 122.17(17) . . ?
C13 C12 C11 121.01(18) . . ?
N34 C35 N31 107.99(16) . . ?
N34 C35 C48 123.68(17) . . ?
N31 C35 C48 128.31(17) . . ?
N52 C48 C35 111.61(15) . . ?
N52 C48 C49 109.39(16) . . ?
C35 C48 C49 110.09(16) . . ?
N52 C48 H48 108.6 . . ?
C35 C48 H48 108.6 . . ?
C49 C48 H48 108.6 . . ?
N10 C11 C12 114.02(17) . . ?
N10 C11 H11A 108.7 . . ?
C12 C11 H11A 108.7 . . ?
N10 C11 H11B 108.7 . . ?
C12 C11 H11B 108.7 . . ?
H11A C11 H11B 107.6 . . ?
C58 C57 C56 119.4(2) . . ?
C58 C57 H57 120.3 . . ?
C56 C57 H57 120.3 . . ?
C56 C55 C54 120.89(19) . . ?
C56 C55 H55 119.6 . . ?
C54 C55 H55 119.6 . . ?
N31 C36 C37 110.18(15) . . ?
N31 C36 H36A 109.6 . . ?
C37 C36 H36A 109.6 . . ?
N31 C36 H36B 109.6 . . ?
C37 C36 H36B 109.6 . . ?
H36A C36 H36B 108.1 . . ?
C16 C17 C12 121.48(19) . . ?
C16 C17 H17 119.3 . . ?
C12 C17 H17 119.3 . . ?
C38 C37 C36 109.72(16) . . ?
C38 C37 H37A 109.7 . . ?
C36 C37 H37A 109.7 . . ?
C38 C37 H37B 109.7 . . ?
C36 C37 H37B 109.7 . . ?
H37A C37 H37B 108.2 . . ?
O9 C8 N10 122.38(18) . . ?
O9 C8 C7 121.17(18) . . ?
N10 C8 C7 116.45(16) . . ?
C47 C42 C43 117.0(2) . . ?
C47 C42 C41 121.76(18) . . ?
C43 C42 C41 121.21(19) . . ?
C55 C54 C59 118.71(19) . . ?
C55 C54 C53 120.29(18) . . ?
C59 C54 C53 120.94(19) . . ?
C46 C47 C42 121.12(19) . . ?
C46 C47 H47 119.4 . . ?
C42 C47 H47 119.4 . . ?
C58 C59 C54 120.3(2) . . ?
C58 C59 H59 119.9 . . ?
C54 C59 H59 119.9 . . ?
N40 C41 C42 113.84(17) . . ?
N40 C41 H41A 108.8 . . ?
C42 C41 H41A 108.8 . . ?
N40 C41 H41B 108.8 . . ?
C42 C41 H41B 108.8 . . ?
H41A C41 H41B 107.7 . . ?
C55 C56 C57 120.3(2) . . ?
C55 C56 H56 119.9 . . ?
C57 C56 H56 119.9 . . ?
N1 C6 C7 110.58(16) . . ?
N1 C6 H6A 109.5 . . ?
C7 C6 H6A 109.5 . . ?
N1 C6 H6B 109.5 . . ?
C7 C6 H6B 109.5 . . ?
H6A C6 H6B 108.1 . . ?
C57 C58 C59 120.43(19) . . ?
C57 C58 H58 119.8 . . ?
C59 C58 H58 119.8 . . ?
C44 C43 C42 122.4(2) . . ?
C44 C43 Cl43 118.09(17) . . ?
C42 C43 Cl43 119.52(18) . . ?
O39 C38 N40 122.58(19) . . ?
O39 C38 C37 121.30(18) . . ?
N40 C38 C37 116.12(16) . . ?
C8 C7 C6 110.28(16) . . ?
C8 C7 H7A 109.6 . . ?
C6 C7 H7A 109.6 . . ?
C8 C7 H7B 109.6 . . ?
C6 C7 H7B 109.6 . . ?
H7A C7 H7B 108.1 . . ?
N52 C53 C54 113.27(17) . . ?
N52 C53 H53A 108.9 . . ?
C54 C53 H53A 108.9 . . ?
N52 C53 H53B 108.9 . . ?
C54 C53 H53B 108.9 . . ?
H53A C53 H53B 107.7 . . ?
C45 C46 C47 120.7(2) . . ?
C45 C46 H46 119.7 . . ?
C47 C46 H46 119.7 . . ?
C51 C49 C50 110.93(19) . . ?
C51 C49 C48 112.51(17) . . ?
C50 C49 C48 110.51(17) . . ?
C51 C49 H49 107.6 . . ?
C50 C49 H49 107.6 . . ?
C48 C49 H49 107.6 . . ?
C14 C13 C12 122.4(2) . . ?
C14 C13 Cl13 118.28(17) . . ?
C12 C13 Cl13 119.33(17) . . ?
C44 C45 C46 119.5(2) . . ?
C44 C45 H45 120.3 . . ?
C46 C45 H45 120.3 . . ?
C15 C14 C13 119.5(2) . . ?
C15 C14 H14 120.2 . . ?
C13 C14 H14 120.2 . . ?
C49 C51 H51A 109.5 . . ?
C49 C51 H51B 109.5 . . ?
H51A C51 H51B 109.5 . . ?
C49 C51 H51C 109.5 . . ?
H51A C51 H51C 109.5 . . ?
H51B C51 H51C 109.5 . . ?
C45 C44 C43 119.3(2) . . ?
C45 C44 H44 120.4 . . ?
C43 C44 H44 120.4 . . ?
C17 C16 C15 120.0(2) . . ?
C17 C16 H16 120 . . ?
C15 C16 H16 120 . . ?
C49 C50 H50A 109.5 . . ?
C49 C50 H50B 109.5 . . ?
H50A C50 H50B 109.5 . . ?
C49 C50 H50C 109.5 . . ?
H50A C50 H50C 109.5 . . ?
H50B C50 H50C 109.5 . . ?
C14 C15 C16 119.8(2) . . ?
C14 C15 H15 120.1 . . ?
C16 C15 H15 120.1 . . ?
N22B C18 C5 114.0(5) . . ?
N22A C18 C5 112.80(18) . . ?
N22B C18 C19 132.1(6) . . ?
N22A C18 C19 111.52(18) . . ?
C5 C18 C19 110.97(16) . . ?
N22A C18 H18A 109.3(16) . . ?
C5 C18 H18A 103.0(15) . . ?
C19 C18 H18A 108.9(15) . . ?
N22B C18 H18B 105(2) . . ?
C5 C18 H18B 93(2) . . ?
C19 C18 H18B 88(2) . . ?
C21 C19 C20 110.41(18) . . ?
C21 C19 C18 113.17(17) . . ?
C20 C19 C18 110.79(17) . . ?
C21 C19 H19 107.4 . . ?
C20 C19 H19 107.4 . . ?
C18 C19 H19 107.4 . . ?
C19 C21 H21A 109.5 . . ?
C19 C21 H21B 109.5 . . ?
H21A C21 H21B 109.5 . . ?
C19 C21 H21C 109.5 . . ?
H21A C21 H21C 109.5 . . ?
H21B C21 H21C 109.5 . . ?
C19 C20 H20A 109.5 . . ?
C19 C20 H20B 109.5 . . ?
H20A C20 H20B 109.5 . . ?
C19 C20 H20C 109.5 . . ?
H20A C20 H20C 109.5 . . ?
H20B C20 H20C 109.5 . . ?
C18 N22A C23A 115.2(2) . . ?
C18 N22A H22A 107.4(19) . . ?
C23A N22A H22A 104.7(19) . . ?
N22A C23A C24A 112.7(2) . . ?
N22A C23A H23A 109 . . ?
C24A C23A H23A 109 . . ?
N22A C23A H23B 109 . . ?
C24A C23A H23B 109 . . ?
H23A C23A H23B 107.8 . . ?
C29A C24A C25A 118.1(3) . . ?
C29A C24A C23A 120.8(3) . . ?
C25A C24A C23A 121.0(3) . . ?
C26A C25A C24A 121.4(3) . . ?
C26A C25A H25 119.3 . . ?
C24A C25A H25 119.3 . . ?
C27A C26A C25A 119.8(4) . . ?
C27A C26A H26 120.1 . . ?
C25A C26A H26 120.1 . . ?
C26A C27A C28A 119.6(3) . . ?
C26A C27A H27 120.2 . . ?
C28A C27A H27 120.2 . . ?
C27A C28A C29A 120.5(3) . . ?
C27A C28A H28 119.8 . . ?
C29A C28A H28 119.8 . . ?
C24A C29A C28A 120.7(3) . . ?
C24A C29A H29 119.7 . . ?
C28A C29A H29 119.7 . . ?
C18 N22B C23B 126.8(11) . . ?
C18 N22B H22B 118(4) . . ?
C23B N22B H22B 104(3) . . ?
C24B C23B N22B 107.1(13) . . ?
C24B C23B H23C 110.3 . . ?
N22B C23B H23C 110.3 . . ?
C24B C23B H23D 110.3 . . ?
N22B C23B H23D 110.3 . . ?
H23C C23B H23D 108.6 . . ?
C25B C26B C27B 120.4(19) . . ?
C25B C26B H26B 119.8 . . ?
C27B C26B H26B 119.8 . . ?
C28B C27B C26B 115.8(19) . . ?
C28B C27B H27B 122.1 . . ?
C26B C27B H27B 122.1 . . ?
C25B C24B C23B 127.9(19) . . ?
C25B C24B C29B 114.2(18) . . ?
C23B C24B C29B 118(2) . . ?
C26B C25B C24B 124.5(19) . . ?
C26B C25B H25B 117.8 . . ?
C24B C25B H25B 117.8 . . ?
C28B C29B C24B 117.7(19) . . ?
C28B C29B H29B 121.1 . . ?
C24B C29B H29B 121.1 . . ?
C29B C28B C27B 127(2) . . ?
C29B C28B H28B 116.5 . . ?
C27B C28B H28B 116.5 . . ?

loop_
_geom_bond_atom_site_label_1
_geom_bond_atom_site_label_2
_geom_bond_distance
_geom_bond_site_symmetry_2
_geom_bond_publ_flag
Cl43 C43 1.740(2) . ?
Cl13 C13 1.748(2) . ?
O9 C8 1.231(2) . ?
O39 C38 1.228(2) . ?
N3 N2 1.296(2) . ?
N3 N4 1.364(2) . ?
N32 N33 1.291(2) . ?
N32 N31 1.352(2) . ?
N31 C35 1.345(2) . ?
N31 C36 1.467(2) . ?
N40 C38 1.346(3) . ?
N40 C41 1.447(3) . ?
N40 H40 0.86(3) . ?
N4 C5 1.326(3) . ?
N2 N1 1.352(2) . ?
N10 C8 1.347(3) . ?
N10 C11 1.439(3) . ?
N10 H10 0.82(2) . ?
N33 N34 1.359(2) . ?
N52 C53 1.460(3) . ?
N52 C48 1.462(2) . ?
N52 H52 0.99(3) . ?
N34 C35 1.323(3) . ?
N1 C5 1.336(3) . ?
N1 C6 1.472(2) . ?
C5 C18 1.523(3) . ?
C12 C17 1.394(3) . ?
C12 C13 1.395(3) . ?
C12 C11 1.515(3) . ?
C35 C48 1.519(2) . ?
C48 C49 1.546(3) . ?
C48 H48 1 . ?
C11 H11A 0.99 . ?
C11 H11B 0.99 . ?
C57 C58 1.387(3) . ?
C57 C56 1.388(3) . ?
C57 H57 0.95 . ?
C55 C56 1.388(3) . ?
C55 C54 1.390(3) . ?
C55 H55 0.95 . ?
C36 C37 1.524(3) . ?
C36 H36A 0.99 . ?
C36 H36B 0.99 . ?
C17 C16 1.386(3) . ?
C17 H17 0.95 . ?
C37 C38 1.512(3) . ?
C37 H37A 0.99 . ?
C37 H37B 0.99 . ?
C8 C7 1.510(3) . ?
C42 C47 1.395(3) . ?
C42 C43 1.396(3) . ?
C42 C41 1.517(3) . ?
C54 C59 1.398(3) . ?
C54 C53 1.519(3) . ?
C47 C46 1.388(3) . ?
C47 H47 0.95 . ?
C59 C58 1.394(3) . ?
C59 H59 0.95 . ?
C41 H41A 0.99 . ?
C41 H41B 0.99 . ?
C56 H56 0.95 . ?
C6 C7 1.519(3) . ?
C6 H6A 0.99 . ?
C6 H6B 0.99 . ?
C58 H58 0.95 . ?
C43 C44 1.391(3) . ?
C7 H7A 0.99 . ?
C7 H7B 0.99 . ?
C53 H53A 0.99 . ?
C53 H53B 0.99 . ?
C46 C45 1.385(3) . ?
C46 H46 0.95 . ?
C49 C51 1.519(3) . ?
C49 C50 1.521(3) . ?
C49 H49 1 . ?
C13 C14 1.384(3) . ?
C45 C44 1.385(4) . ?
C45 H45 0.95 . ?
C14 C15 1.376(4) . ?
C14 H14 0.95 . ?
C51 H51A 0.98 . ?
C51 H51B 0.98 . ?
C51 H51C 0.98 . ?
C44 H44 0.95 . ?
C16 C15 1.391(3) . ?
C16 H16 0.95 . ?
C50 H50A 0.98 . ?
C50 H50B 0.98 . ?
C50 H50C 0.98 . ?
C15 H15 0.95 . ?
C18 N22B 1.307(12) . ?
C18 N22A 1.431(3) . ?
C18 C19 1.540(3) . ?
C18 H18A 1.014(16) . ?
C18 H18B 1.038(18) . ?
C19 C21 1.523(3) . ?
C19 C20 1.526(3) . ?
C19 H19 1 . ?
C21 H21A 0.98 . ?
C21 H21B 0.98 . ?
C21 H21C 0.98 . ?
C20 H20A 0.98 . ?
C20 H20B 0.98 . ?
C20 H20C 0.98 . ?
N22A C23A 1.458(3) . ?
N22A H22A 0.90(3) . ?
C23A C24A 1.521(4) . ?
C23A H23A 0.99 . ?
C23A H23B 0.99 . ?
C24A C29A 1.388(4) . ?
C24A C25A 1.395(5) . ?
C25A C26A 1.392(6) . ?
C25A H25 0.95 . ?
C26A C27A 1.379(6) . ?
C26A H26 0.95 . ?
C27A C28A 1.386(5) . ?
C27A H27 0.95 . ?
C28A C29A 1.392(4) . ?
C28A H28 0.95 . ?
C29A H29 0.95 . ?
N22B C23B 1.506(19) . ?
N22B H22B 0.91(2) . ?
C23B C24B 1.45(2) . ?
C23B H23C 0.99 . ?
C23B H23D 0.99 . ?
C26B C25B 1.37(3) . ?
C26B C27B 1.38(3) . ?
C26B H26B 0.95 . ?
C27B C28B 1.37(3) . ?
C27B H27B 0.95 . ?
C24B C25B 1.39(3) . ?
C24B C29B 1.48(3) . ?
C25B H25B 0.95 . ?
C29B C28B 1.33(3) . ?
C29B H29B 0.95 . ?
C28B H28B 0.95 . ?

loop_
_geom_torsion_atom_site_label_1
_geom_torsion_atom_site_label_2
_geom_torsion_atom_site_label_3
_geom_torsion_atom_site_label_4
_geom_torsion
_geom_torsion_site_symmetry_1
_geom_torsion_site_symmetry_2
_geom_torsion_site_symmetry_3
_geom_torsion_site_symmetry_4
_geom_torsion_publ_flag
N33 N32 N31 C35 0.3(2) . . . . ?
N33 N32 N31 C36 179.05(17) . . . . ?
N2 N3 N4 C5 0.3(2) . . . . ?
N4 N3 N2 N1 0.0(2) . . . . ?
N31 N32 N33 N34 0.0(2) . . . . ?
N32 N33 N34 C35 -0.3(2) . . . . ?
N3 N2 N1 C5 -0.3(2) . . . . ?
N3 N2 N1 C6 177.17(16) . . . . ?
N3 N4 C5 N1 -0.4(2) . . . . ?
N3 N4 C5 C18 179.87(18) . . . . ?
N2 N1 C5 N4 0.4(2) . . . . ?
C6 N1 C5 N4 -176.57(19) . . . . ?
N2 N1 C5 C18 -179.87(18) . . . . ?
C6 N1 C5 C18 3.1(3) . . . . ?
N33 N34 C35 N31 0.5(2) . . . . ?
N33 N34 C35 C48 -178.35(18) . . . . ?
N32 N31 C35 N34 -0.5(2) . . . . ?
C36 N31 C35 N34 -179.02(19) . . . . ?
N32 N31 C35 C48 178.25(18) . . . . ?
C36 N31 C35 C48 -0.2(3) . . . . ?
C53 N52 C48 C35 -68.9(2) . . . . ?
C53 N52 C48 C49 168.97(16) . . . . ?
N34 C35 C48 N52 -38.2(3) . . . . ?
N31 C35 C48 N52 143.1(2) . . . . ?
N34 C35 C48 C49 83.4(2) . . . . ?
N31 C35 C48 C49 -95.2(2) . . . . ?
C8 N10 C11 C12 -85.1(2) . . . . ?
C17 C12 C11 N10 -10.6(3) . . . . ?
C13 C12 C11 N10 169.79(17) . . . . ?
C35 N31 C36 C37 -127.8(2) . . . . ?
N32 N31 C36 C37 53.8(2) . . . . ?
C13 C12 C17 C16 -0.6(3) . . . . ?
C11 C12 C17 C16 179.78(18) . . . . ?
N31 C36 C37 C38 62.1(2) . . . . ?
C11 N10 C8 O9 -1.5(3) . . . . ?
C11 N10 C8 C7 178.43(17) . . . . ?
C56 C55 C54 C59 -0.6(3) . . . . ?
C56 C55 C54 C53 176.50(18) . . . . ?
C43 C42 C47 C46 0.2(3) . . . . ?
C41 C42 C47 C46 -178.44(18) . . . . ?
C55 C54 C59 C58 -0.2(3) . . . . ?
C53 C54 C59 C58 -177.21(18) . . . . ?
C38 N40 C41 C42 -78.6(2) . . . . ?
C47 C42 C41 N40 -20.3(3) . . . . ?
C43 C42 C41 N40 161.18(18) . . . . ?
C54 C55 C56 C57 0.6(3) . . . . ?
C58 C57 C56 C55 0.2(3) . . . . ?
C5 N1 C6 C7 -132.1(2) . . . . ?
N2 N1 C6 C7 51.1(2) . . . . ?
C56 C57 C58 C59 -0.9(3) . . . . ?
C54 C59 C58 C57 0.9(3) . . . . ?
C47 C42 C43 C44 0.3(3) . . . . ?
C41 C42 C43 C44 178.93(19) . . . . ?
C47 C42 C43 Cl43 179.93(15) . . . . ?
C41 C42 C43 Cl43 -1.4(3) . . . . ?
C41 N40 C38 O39 -3.6(3) . . . . ?
C41 N40 C38 C37 176.18(17) . . . . ?
C36 C37 C38 O39 41.9(2) . . . . ?
C36 C37 C38 N40 -137.89(18) . . . . ?
O9 C8 C7 C6 42.5(2) . . . . ?
N10 C8 C7 C6 -137.47(17) . . . . ?
N1 C6 C7 C8 63.1(2) . . . . ?
C48 N52 C53 C54 -88.7(2) . . . . ?
C55 C54 C53 N52 147.71(19) . . . . ?
C59 C54 C53 N52 -35.3(3) . . . . ?
C42 C47 C46 C45 -0.6(3) . . . . ?
N52 C48 C49 C51 177.31(17) . . . . ?
C35 C48 C49 C51 54.3(2) . . . . ?
N52 C48 C49 C50 -58.1(2) . . . . ?
C35 C48 C49 C50 178.91(18) . . . . ?
C17 C12 C13 C14 1.1(3) . . . . ?
C11 C12 C13 C14 -179.3(2) . . . . ?
C17 C12 C13 Cl13 -179.47(14) . . . . ?
C11 C12 C13 Cl13 0.1(3) . . . . ?
C47 C46 C45 C44 0.5(3) . . . . ?
C12 C13 C14 C15 -1.1(4) . . . . ?
Cl13 C13 C14 C15 179.40(19) . . . . ?
C46 C45 C44 C43 0.0(3) . . . . ?
C42 C43 C44 C45 -0.4(3) . . . . ?
Cl43 C43 C44 C45 179.99(16) . . . . ?
C12 C17 C16 C15 0.3(3) . . . . ?
C13 C14 C15 C16 0.7(4) . . . . ?
C17 C16 C15 C14 -0.3(4) . . . . ?
N4 C5 C18 N22B -101.8(6) . . . . ?
N1 C5 C18 N22B 78.6(6) . . . . ?
N4 C5 C18 N22A -30.8(3) . . . . ?
N1 C5 C18 N22A 149.5(2) . . . . ?
N4 C5 C18 C19 95.1(2) . . . . ?
N1 C5 C18 C19 -84.5(2) . . . . ?
N22B C18 C19 C21 147.7(7) . . . . ?
N22A C18 C19 C21 73.4(2) . . . . ?
C5 C18 C19 C21 -53.3(2) . . . . ?
N22B C18 C19 C20 23.1(7) . . . . ?
N22A C18 C19 C20 -51.2(2) . . . . ?
C5 C18 C19 C20 -177.90(18) . . . . ?
C5 C18 N22A C23A -61.7(3) . . . . ?
C19 C18 N22A C23A 172.60(18) . . . . ?
C18 N22A C23A C24A -87.3(3) . . . . ?
N22A C23A C24A C29A -49.6(3) . . . . ?
N22A C23A C24A C25A 132.7(3) . . . . ?
C29A C24A C25A C26A -0.5(5) . . . . ?
C23A C24A C25A C26A 177.3(3) . . . . ?
C24A C25A C26A C27A 0.0(5) . . . . ?
C25A C26A C27A C28A 0.4(5) . . . . ?
C26A C27A C28A C29A -0.3(5) . . . . ?
C25A C24A C29A C28A 0.7(4) . . . . ?
C23A C24A C29A C28A -177.1(3) . . . . ?
C27A C28A C29A C24A -0.3(4) . . . . ?
C5 C18 N22B C23B 60.0(14) . . . . ?
C19 C18 N22B C23B -141.5(11) . . . . ?
C18 N22B C23B C24B 174.9(13) . . . . ?
C25B C26B C27B C28B -3(3) . . . . ?
N22B C23B C24B C25B 103(2) . . . . ?
N22B C23B C24B C29B -71.8(18) . . . . ?
C27B C26B C25B C24B 1(3) . . . . ?
C23B C24B C25B C26B -176.9(17) . . . . ?
C29B C24B C25B C26B -1(3) . . . . ?
C25B C24B C29B C28B 4(2) . . . . ?
C23B C24B C29B C28B -180.0(17) . . . . ?
C24B C29B C28B C27B -7(3) . . . . ?
C26B C27B C28B C29B 6(3) . . . . ?
